data_7023982
loop_
_publ_author_name
'Kreye, Markus'
'Runyon, Jason W.'
'Freytag, Matthias'
'Jones, Peter G.'
'Walter, Marc D.'

_publ_section_title
;
 Phosphine-substituted sterically encumbered pyrrolyl ligands - synthesis
 and reactivity studies.
;
_journal_issue 48
_journal_name_full 'Dalton transactions (Cambridge, England : 2003)'
_journal_page_first 16846
_journal_page_last 16856
_journal_paper_doi 10.1039/c3dt52205a
_journal_volume 42
_journal_year 2013
_chemical_formula_sum 'C29 H30 Mo N O5 P'
_chemical_formula_weight 599.45
_chemical_name_systematic
; 
 ? 
;
_space_group_IT_number 2
_symmetry_cell_setting triclinic
_symmetry_space_group_name_Hall '-P 1'
_symmetry_space_group_name_H-M 'P -1'
_atom_sites_solution_hydrogens geom
_atom_sites_solution_primary direct
_atom_sites_solution_secondary difmap
_audit_creation_method SHELXL-97
_cell_angle_alpha 74.208(4)
_cell_angle_beta 79.031(3)
_cell_angle_gamma 64.248(4)
_cell_formula_units_Z 2
_cell_length_a 10.5614(4)
_cell_length_b 10.9521(4)
_cell_length_c 14.1162(6)
_cell_measurement_reflns_used 22847
_cell_measurement_temperature 100(2)
_cell_measurement_theta_max 30.4580
_cell_measurement_theta_min 2.3990
_cell_volume 1410.24(11)
_computing_cell_refinement
; 
CrysAlisPro, Agilent Technologies, 
Version 1.171.36.28 (release 01-02-2013 CrysAlis171 .NET) 
(compiled Feb  1 2013,16:14:44) 
;
_computing_data_collection
; 
CrysAlisPro, Agilent Technologies, 
Version 1.171.36.28 (release 01-02-2013 CrysAlis171 .NET) 
(compiled Feb  1 2013,16:14:44) 
;
_computing_data_reduction
; 
CrysAlisPro, Agilent Technologies, 
Version 1.171.36.28 (release 01-02-2013 CrysAlis171 .NET) 
(compiled Feb  1 2013,16:14:44) 
;
_computing_molecular_graphics 'Bruker XP'
_computing_publication_material SHELXL-97
_computing_structure_refinement 'SHELXL-97 (Sheldrick, 1997)'
_computing_structure_solution 'SHELXS-97 (Sheldrick, 1990)'
_diffrn_ambient_temperature 100(2)
_diffrn_detector_area_resol_mean 16.1419
_diffrn_measured_fraction_theta_full 0.989
_diffrn_measured_fraction_theta_max 0.943
_diffrn_measurement_device_type 'Oxford Diffraction Xcalibur, Eos'
_diffrn_measurement_method '\w scans'
_diffrn_radiation_monochromator graphite
_diffrn_radiation_source 'Enhance (Mo) X-ray Source'
_diffrn_radiation_type 'Mo K\a'
_diffrn_radiation_wavelength 0.71073
_diffrn_reflns_av_R_equivalents 0.0424
_diffrn_reflns_av_sigmaI/netI 0.0275
_diffrn_reflns_limit_h_max 15
_diffrn_reflns_limit_h_min -15
_diffrn_reflns_limit_k_max 15
_diffrn_reflns_limit_k_min -15
_diffrn_reflns_limit_l_max 20
_diffrn_reflns_limit_l_min -19
_diffrn_reflns_number 75396
_diffrn_reflns_theta_full 30.00
_diffrn_reflns_theta_max 30.92
_diffrn_reflns_theta_min 2.32
_exptl_absorpt_coefficient_mu 0.559
_exptl_absorpt_correction_T_max 1.00000
_exptl_absorpt_correction_T_min 0.99555
_exptl_absorpt_correction_type multi-scan
_exptl_absorpt_process_details
; 
CrysAlisPro, Agilent Technologies, 
Version 1.171.36.28 (release 01-02-2013 CrysAlis171 .NET) 
(compiled Feb  1 2013,16:14:44) 
;
_exptl_crystal_colour colourless
_exptl_crystal_density_diffrn 1.412
_exptl_crystal_density_method 'not measured'
_exptl_crystal_description irregular
_exptl_crystal_F_000 616
_exptl_crystal_size_max 0.22
_exptl_crystal_size_mid 0.15
_exptl_crystal_size_min 0.12
_refine_diff_density_max 0.479
_refine_diff_density_min -0.408
_refine_diff_density_rms 0.070
_refine_ls_extinction_method none
_refine_ls_goodness_of_fit_ref 1.060
_refine_ls_hydrogen_treatment mixed
_refine_ls_matrix_type full
_refine_ls_number_parameters 344
_refine_ls_number_reflns 8422
_refine_ls_number_restraints 0
_refine_ls_restrained_S_all 1.060
_refine_ls_R_factor_all 0.0322
_refine_ls_R_factor_gt 0.0262
_refine_ls_shift/su_max 0.003
_refine_ls_shift/su_mean 0.000
_refine_ls_structure_factor_coef Fsqd
_refine_ls_weighting_details 'calc w=1/[\s^2^(Fo^2^)+(0.0192P)^2^+0.8455P] where P=(Fo^2^+2Fc^2^)/3'
_refine_ls_weighting_scheme calc
_refine_ls_wR_factor_gt 0.0544
_refine_ls_wR_factor_ref 0.0570
_reflns_number_gt 7585
_reflns_number_total 8422
_reflns_threshold_expression >2sigma(I)
_cod_data_source_file c3dt52205a.txt
_cod_data_source_block mk84
_cod_original_cell_volume 1410.23(10)
_cod_database_code 7023982

loop_
_symmetry_equiv_pos_as_xyz
'x, y, z'
'-x, -y, -z'

loop_
_atom_site_label
_atom_site_type_symbol
_atom_site_fract_x
_atom_site_fract_y
_atom_site_fract_z
_atom_site_U_iso_or_equiv
_atom_site_adp_type
_atom_site_occupancy
_atom_site_symmetry_multiplicity
_atom_site_calc_flag
_atom_site_refinement_flags
Mo Mo 0.663058(12) 0.529394(11) 0.268433(8) 0.01084(3) Uani 1 1 d .
P P 0.70121(3) 0.71897(3) 0.31862(2) 0.00998(6) Uani 1 1 d .
O1 O 0.59813(12) 0.32255(11) 0.18925(8) 0.0217(2) Uani 1 1 d .
O2 O 0.68228(14) 0.68472(13) 0.04384(8) 0.0317(3) Uani 1 1 d .
O3 O 0.99248(12) 0.33488(12) 0.25930(9) 0.0289(3) Uani 1 1 d .
O4 O 0.64144(13) 0.35548(12) 0.48813(8) 0.0273(2) Uani 1 1 d .
O5 O 0.33051(11) 0.70191(12) 0.28139(9) 0.0259(2) Uani 1 1 d .
N N 1.03236(13) 0.81556(12) 0.20784(9) 0.0143(2) Uani 1 1 d .
H01 H 1.087(2) 0.8492(19) 0.2030(13) 0.021(5) Uiso 1 1 d .
C1 C 0.92593(14) 0.82350(13) 0.28195(10) 0.0129(2) Uani 1 1 d .
C2 C 0.86049(14) 0.74418(13) 0.26600(9) 0.0119(2) Uani 1 1 d .
C3 C 0.93407(14) 0.69153(14) 0.17951(10) 0.0139(2) Uani 1 1 d .
H3 H 0.9131 0.6338 0.1511 0.017 Uiso 1 1 calc R
C4 C 1.03884(14) 0.73730(14) 0.14444(10) 0.0142(3) Uani 1 1 d .
C5 C 0.90414(14) 0.91008(14) 0.35675(10) 0.0144(3) Uani 1 1 d .
C6 C 0.95107(16) 0.81700(15) 0.45783(11) 0.0199(3) Uani 1 1 d .
H6A H 0.9358 0.8750 0.5044 0.030 Uiso 1 1 calc R
H6B H 1.0514 0.7559 0.4510 0.030 Uiso 1 1 calc R
H6C H 0.8959 0.7607 0.4826 0.030 Uiso 1 1 calc R
C7 C 0.74944(15) 1.01176(14) 0.36706(11) 0.0182(3) Uani 1 1 d .
H7A H 0.7217 1.0728 0.3026 0.027 Uiso 1 1 calc R
H7B H 0.7379 1.0678 0.4142 0.027 Uiso 1 1 calc R
H7C H 0.6898 0.9598 0.3909 0.027 Uiso 1 1 calc R
C8 C 0.99223(17) 0.99723(17) 0.32212(12) 0.0237(3) Uani 1 1 d .
H8A H 0.9683 1.0546 0.2561 0.035 Uiso 1 1 calc R
H8B H 1.0927 0.9355 0.3198 0.035 Uiso 1 1 calc R
H8C H 0.9719 1.0572 0.3683 0.035 Uiso 1 1 calc R
C9 C 1.14373(15) 0.71632(15) 0.05455(10) 0.0168(3) Uani 1 1 d .
C10 C 1.26985(17) 0.57717(17) 0.07708(12) 0.0263(3) Uani 1 1 d .
H10A H 1.3165 0.5752 0.1315 0.040 Uiso 1 1 calc R
H10B H 1.3367 0.5651 0.0183 0.040 Uiso 1 1 calc R
H10C H 1.2373 0.5019 0.0959 0.040 Uiso 1 1 calc R
C11 C 1.19801(19) 0.83184(18) 0.02161(13) 0.0300(4) Uani 1 1 d .
H11A H 1.1180 0.9222 0.0085 0.045 Uiso 1 1 calc R
H11B H 1.2615 0.8185 -0.0387 0.045 Uiso 1 1 calc R
H11C H 1.2492 0.8286 0.0740 0.045 Uiso 1 1 calc R
C12 C 1.06936(18) 0.7190(2) -0.02959(12) 0.0313(4) Uani 1 1 d .
H12A H 1.0390 0.6422 -0.0107 0.047 Uiso 1 1 calc R
H12B H 1.1346 0.7091 -0.0893 0.047 Uiso 1 1 calc R
H12C H 0.9869 0.8073 -0.0426 0.047 Uiso 1 1 calc R
C13 C 0.69894(14) 0.69084(13) 0.45246(9) 0.0113(2) Uani 1 1 d .
C14 C 0.80259(14) 0.56647(14) 0.49764(10) 0.0145(3) Uani 1 1 d .
H14 H 0.8663 0.5028 0.4586 0.017 Uiso 1 1 calc R
C15 C 0.81361(16) 0.53494(15) 0.59850(10) 0.0176(3) Uani 1 1 d .
H15 H 0.8855 0.4509 0.6282 0.021 Uiso 1 1 calc R
C16 C 0.71909(16) 0.62670(15) 0.65611(10) 0.0189(3) Uani 1 1 d .
H16 H 0.7267 0.6059 0.7252 0.023 Uiso 1 1 calc R
C17 C 0.61371(15) 0.74860(15) 0.61269(10) 0.0170(3) Uani 1 1 d .
H17 H 0.5480 0.8103 0.6523 0.020 Uiso 1 1 calc R
C18 C 0.60373(14) 0.78093(14) 0.51140(10) 0.0134(2) Uani 1 1 d .
H18 H 0.5315 0.8650 0.4821 0.016 Uiso 1 1 calc R
C19 C 0.55975(14) 0.88741(13) 0.27443(10) 0.0122(2) Uani 1 1 d .
C20 C 0.58732(15) 0.97411(15) 0.18774(10) 0.0176(3) Uani 1 1 d .
H20 H 0.6810 0.9504 0.1577 0.021 Uiso 1 1 calc R
C21 C 0.47907(16) 1.09456(16) 0.14509(11) 0.0212(3) Uani 1 1 d .
H21 H 0.4988 1.1515 0.0854 0.025 Uiso 1 1 calc R
C22 C 0.34229(16) 1.13213(15) 0.18907(11) 0.0198(3) Uani 1 1 d .
H22 H 0.2685 1.2149 0.1600 0.024 Uiso 1 1 calc R
C23 C 0.31400(15) 1.04800(14) 0.27588(11) 0.0165(3) Uani 1 1 d .
H23 H 0.2209 1.0745 0.3071 0.020 Uiso 1 1 calc R
C24 C 0.42102(14) 0.92501(14) 0.31763(10) 0.0138(2) Uani 1 1 d .
H24 H 0.3998 0.8664 0.3757 0.017 Uiso 1 1 calc R
C25 C 0.62329(15) 0.39502(14) 0.22038(10) 0.0153(3) Uani 1 1 d .
C26 C 0.67555(16) 0.63129(15) 0.12471(11) 0.0182(3) Uani 1 1 d .
C27 C 0.87549(16) 0.40668(14) 0.26194(10) 0.0169(3) Uani 1 1 d .
C28 C 0.64865(15) 0.42098(15) 0.41114(10) 0.0167(3) Uani 1 1 d .
C29 C 0.45006(15) 0.64299(14) 0.27840(10) 0.0163(3) Uani 1 1 d .

loop_
_atom_site_aniso_label
_atom_site_aniso_U_11
_atom_site_aniso_U_22
_atom_site_aniso_U_33
_atom_site_aniso_U_23
_atom_site_aniso_U_13
_atom_site_aniso_U_12
Mo 0.01051(6) 0.01118(5) 0.01110(5) -0.00281(4) -0.00073(4) -0.00447(4)
P 0.00857(15) 0.01065(14) 0.01017(14) -0.00248(11) -0.00044(11) -0.00339(12)
O1 0.0267(6) 0.0224(5) 0.0220(5) -0.0087(4) 0.0022(4) -0.0147(5)
O2 0.0422(8) 0.0371(7) 0.0166(5) 0.0041(5) -0.0084(5) -0.0201(6)
O3 0.0153(5) 0.0228(6) 0.0430(7) -0.0083(5) -0.0012(5) -0.0023(5)
O4 0.0356(7) 0.0299(6) 0.0179(5) 0.0011(5) -0.0012(5) -0.0186(5)
O5 0.0139(5) 0.0271(6) 0.0385(7) -0.0135(5) -0.0048(5) -0.0050(5)
N 0.0111(5) 0.0174(6) 0.0168(6) -0.0051(4) 0.0014(4) -0.0082(5)
C1 0.0102(6) 0.0129(6) 0.0143(6) -0.0032(5) -0.0002(5) -0.0037(5)
C2 0.0098(6) 0.0121(6) 0.0124(6) -0.0025(5) -0.0010(5) -0.0033(5)
C3 0.0136(6) 0.0152(6) 0.0132(6) -0.0043(5) 0.0001(5) -0.0059(5)
C4 0.0125(6) 0.0162(6) 0.0136(6) -0.0049(5) 0.0012(5) -0.0054(5)
C5 0.0126(6) 0.0148(6) 0.0181(6) -0.0065(5) 0.0001(5) -0.0065(5)
C6 0.0222(7) 0.0206(7) 0.0193(7) -0.0074(6) -0.0065(6) -0.0072(6)
C7 0.0162(7) 0.0146(6) 0.0235(7) -0.0077(5) 0.0005(5) -0.0047(5)
C8 0.0235(8) 0.0260(8) 0.0309(8) -0.0147(6) 0.0058(6) -0.0167(7)
C9 0.0141(6) 0.0210(7) 0.0145(6) -0.0048(5) 0.0033(5) -0.0075(6)
C10 0.0228(8) 0.0258(8) 0.0207(7) -0.0069(6) 0.0052(6) -0.0027(6)
C11 0.0314(9) 0.0292(9) 0.0283(8) -0.0080(7) 0.0140(7) -0.0167(7)
C12 0.0239(8) 0.0547(11) 0.0165(7) -0.0117(7) 0.0040(6) -0.0169(8)
C13 0.0119(6) 0.0121(6) 0.0111(6) -0.0022(5) -0.0007(5) -0.0062(5)
C14 0.0138(6) 0.0128(6) 0.0154(6) -0.0037(5) -0.0014(5) -0.0036(5)
C15 0.0202(7) 0.0150(6) 0.0163(6) 0.0003(5) -0.0067(5) -0.0059(6)
C16 0.0245(8) 0.0213(7) 0.0119(6) -0.0010(5) -0.0025(5) -0.0115(6)
C17 0.0168(7) 0.0207(7) 0.0143(6) -0.0063(5) 0.0023(5) -0.0083(6)
C18 0.0115(6) 0.0134(6) 0.0148(6) -0.0033(5) -0.0009(5) -0.0045(5)
C19 0.0105(6) 0.0119(6) 0.0137(6) -0.0023(5) -0.0031(5) -0.0036(5)
C20 0.0137(7) 0.0194(7) 0.0164(6) 0.0010(5) -0.0019(5) -0.0064(6)
C21 0.0186(7) 0.0200(7) 0.0193(7) 0.0051(6) -0.0045(6) -0.0070(6)
C22 0.0164(7) 0.0145(6) 0.0252(7) 0.0005(5) -0.0087(6) -0.0033(5)
C23 0.0103(6) 0.0151(6) 0.0242(7) -0.0053(5) -0.0018(5) -0.0044(5)
C24 0.0123(6) 0.0131(6) 0.0166(6) -0.0031(5) -0.0009(5) -0.0058(5)
C25 0.0147(6) 0.0166(6) 0.0133(6) -0.0023(5) 0.0009(5) -0.0064(5)
C26 0.0183(7) 0.0189(7) 0.0192(7) -0.0042(5) -0.0047(5) -0.0079(6)
C27 0.0193(7) 0.0148(6) 0.0178(6) -0.0037(5) -0.0006(5) -0.0083(6)
C28 0.0167(7) 0.0180(6) 0.0179(7) -0.0062(5) -0.0006(5) -0.0083(5)
C29 0.0175(7) 0.0163(6) 0.0183(7) -0.0053(5) -0.0032(5) -0.0081(5)

loop_
_atom_type_symbol
_atom_type_description
_atom_type_scat_dispersion_real
_atom_type_scat_dispersion_imag
_atom_type_scat_source
C C 0.0033 0.0016 'International Tables Vol C Tables 4.2.6.8 and 6.1.1.4'
H H 0.0000 0.0000 'International Tables Vol C Tables 4.2.6.8 and 6.1.1.4'
Mo Mo -1.6832 0.6857 'International Tables Vol C Tables 4.2.6.8 and 6.1.1.4'
O O 0.0106 0.0060 'International Tables Vol C Tables 4.2.6.8 and 6.1.1.4'
P P 0.1023 0.0942 'International Tables Vol C Tables 4.2.6.8 and 6.1.1.4'
N N 0.0061 0.0033 'International Tables Vol C Tables 4.2.6.8 and 6.1.1.4'

loop_
_geom_angle_atom_site_label_1
_geom_angle_atom_site_label_2
_geom_angle_atom_site_label_3
_geom_angle
C25 Mo C29 86.87(5)
C25 Mo C26 88.00(6)
C29 Mo C26 89.80(6)
C25 Mo C27 91.24(6)
C29 Mo C27 177.20(6)
C26 Mo C27 92.20(6)
C25 Mo C28 89.58(5)
C29 Mo C28 90.04(6)
C26 Mo C28 177.59(5)
C27 Mo C28 87.87(6)
C25 Mo P 175.03(4)
C29 Mo P 90.09(4)
C26 Mo P 88.05(4)
C27 Mo P 91.94(4)
C28 Mo P 94.35(4)
C2 P C13 106.60(6)
C2 P C19 103.60(6)
C13 P C19 108.53(6)
C2 P Mo 116.75(4)
C13 P Mo 112.05(4)
C19 P Mo 108.77(4)
C1 N C4 112.70(12)
N C1 C2 105.72(11)
N C1 C5 118.44(12)
C2 C1 C5 135.83(12)
C1 C2 C3 106.43(11)
C1 C2 P 134.14(10)
C3 C2 P 118.79(10)
C4 C3 C2 109.34(12)
C3 C4 N 105.80(12)
C3 C4 C9 131.05(12)
N C4 C9 123.13(12)
C1 C5 C7 110.63(11)
C1 C5 C6 111.11(11)
C7 C5 C6 110.18(12)
C1 C5 C8 110.44(11)
C7 C5 C8 107.00(11)
C6 C5 C8 107.34(12)
C4 C9 C10 110.44(12)
C4 C9 C12 108.26(12)
C10 C9 C12 109.61(13)
C4 C9 C11 111.24(12)
C10 C9 C11 108.43(13)
C12 C9 C11 108.83(14)
C18 C13 C14 118.67(12)
C18 C13 P 125.77(10)
C14 C13 P 115.56(10)
C15 C14 C13 120.90(13)
C14 C15 C16 119.75(13)
C17 C16 C15 119.94(13)
C16 C17 C18 120.28(13)
C17 C18 C13 120.43(13)
C20 C19 C24 118.64(12)
C20 C19 P 118.80(10)
C24 C19 P 122.10(10)
C21 C20 C19 120.63(13)
C22 C21 C20 120.39(14)
C21 C22 C23 119.50(13)
C22 C23 C24 120.53(13)
C23 C24 C19 120.27(13)
O1 C25 Mo 176.96(12)
O2 C26 Mo 177.88(13)
O3 C27 Mo 177.81(13)
O4 C28 Mo 176.48(12)
O5 C29 Mo 176.40(12)

loop_
_geom_bond_atom_site_label_1
_geom_bond_atom_site_label_2
_geom_bond_distance
Mo C25 1.9978(14)
Mo C29 2.0423(15)
Mo C26 2.0427(15)
Mo C27 2.0535(15)
Mo C28 2.0565(15)
Mo P 2.5712(4)
P C2 1.8094(14)
P C13 1.8269(13)
P C19 1.8323(13)
O1 C25 1.1450(17)
O2 C26 1.1367(18)
O3 C27 1.1404(18)
O4 C28 1.1372(18)
O5 C29 1.1397(18)
N C1 1.3720(17)
N C4 1.3724(17)
C1 C2 1.4038(18)
C1 C5 1.5264(18)
C2 C3 1.4352(18)
C3 C4 1.3635(19)
C4 C9 1.5142(19)
C5 C7 1.5321(19)
C5 C6 1.536(2)
C5 C8 1.5363(19)
C9 C10 1.527(2)
C9 C12 1.531(2)
C9 C11 1.534(2)
C13 C18 1.3940(18)
C13 C14 1.3991(18)
C14 C15 1.3857(19)
C15 C16 1.390(2)
C16 C17 1.386(2)
C17 C18 1.3893(19)
C19 C20 1.3987(19)
C19 C24 1.4002(19)
C20 C21 1.389(2)
C21 C22 1.387(2)
C22 C23 1.387(2)
C23 C24 1.3920(19)

loop_
_geom_torsion_atom_site_label_1
_geom_torsion_atom_site_label_2
_geom_torsion_atom_site_label_3
_geom_torsion_atom_site_label_4
_geom_torsion
C25 Mo P C2 -95.2(5)
C29 Mo P C2 -147.44(6)
C26 Mo P C2 -57.64(6)
C27 Mo P C2 34.50(6)
C28 Mo P C2 122.52(6)
C25 Mo P C13 141.5(5)
C29 Mo P C13 89.25(6)
C26 Mo P C13 179.05(6)
C27 Mo P C13 -88.81(6)
C28 Mo P C13 -0.80(6)
C25 Mo P C19 21.5(5)
C29 Mo P C19 -30.73(6)
C26 Mo P C19 59.07(6)
C27 Mo P C19 151.21(6)
C28 Mo P C19 -120.78(6)
C4 N C1 C2 0.64(15)
C4 N C1 C5 -178.66(12)
N C1 C2 C3 -0.23(14)
C5 C1 C2 C3 178.88(14)
N C1 C2 P -170.57(11)
C5 C1 C2 P 8.5(3)
C13 P C2 C1 -46.02(15)
C19 P C2 C1 68.39(15)
Mo P C2 C1 -172.09(12)
C13 P C2 C3 144.57(10)
C19 P C2 C3 -101.02(11)
Mo P C2 C3 18.49(12)
C1 C2 C3 C4 -0.24(15)
P C2 C3 C4 171.86(10)
C2 C3 C4 N 0.61(15)
C2 C3 C4 C9 -177.94(14)
C1 N C4 C3 -0.79(16)
C1 N C4 C9 177.90(12)
N C1 C5 C7 129.11(13)
C2 C1 C5 C7 -49.9(2)
N C1 C5 C6 -108.17(14)
C2 C1 C5 C6 72.8(2)
N C1 C5 C8 10.84(17)
C2 C1 C5 C8 -168.19(15)
C3 C4 C9 C10 -83.07(19)
N C4 C9 C10 98.60(16)
C3 C4 C9 C12 36.9(2)
N C4 C9 C12 -141.39(15)
C3 C4 C9 C11 156.47(16)
N C4 C9 C11 -21.86(19)
C2 P C13 C18 112.29(12)
C19 P C13 C18 1.27(13)
Mo P C13 C18 -118.85(11)
C2 P C13 C14 -68.21(11)
C19 P C13 C14 -179.24(10)
Mo P C13 C14 60.65(11)
C18 C13 C14 C15 -2.0(2)
P C13 C14 C15 178.49(11)
C13 C14 C15 C16 1.1(2)
C14 C15 C16 C17 0.5(2)
C15 C16 C17 C18 -1.3(2)
C16 C17 C18 C13 0.4(2)
C14 C13 C18 C17 1.2(2)
P C13 C18 C17 -179.30(11)
C2 P C19 C20 24.60(12)
C13 P C19 C20 137.62(11)
Mo P C19 C20 -100.24(11)
C2 P C19 C24 -163.22(11)
C13 P C19 C24 -50.20(12)
Mo P C19 C24 71.94(11)
C24 C19 C20 C21 -0.4(2)
P C19 C20 C21 172.05(11)
C19 C20 C21 C22 1.3(2)
C20 C21 C22 C23 -0.4(2)
C21 C22 C23 C24 -1.5(2)
C22 C23 C24 C19 2.4(2)
C20 C19 C24 C23 -1.5(2)
P C19 C24 C23 -173.66(10)
C29 Mo C25 O1 64(2)
C26 Mo C25 O1 -26(2)
C27 Mo C25 O1 -118(2)
C28 Mo C25 O1 154(2)
P Mo C25 O1 11(3)
C25 Mo C26 O2 -8(4)
C29 Mo C26 O2 -95(4)
C27 Mo C26 O2 83(4)
C28 Mo C26 O2 -9(5)
P Mo C26 O2 175(4)
C25 Mo C27 O3 -37(3)
C29 Mo C27 O3 11(4)
C26 Mo C27 O3 -125(3)
C28 Mo C27 O3 53(3)
P Mo C27 O3 147(3)
C25 Mo C28 O4 17(2)
C29 Mo C28 O4 104(2)
C26 Mo C28 O4 17(3)
C27 Mo C28 O4 -75(2)
P Mo C28 O4 -166(2)
C25 Mo C29 O5 -10(2)
C26 Mo C29 O5 78(2)
C27 Mo C29 O5 -57(3)
C28 Mo C29 O5 -99(2)
P Mo C29 O5 166(2)
